data_4002014
loop_
_publ_author_name
'Sava Gallis, Dorina F.'
'Rohwer, Lauren E. S.'
'Rodriguez, Mark A.'
'Nenoff, Tina M.'

_publ_section_related_literature
;

  
;
_publ_section_title
;
 Correction to Efficient Photoluminescence via Metal--Ligand Alteration in
 a New MOFs Family
;
_journal_issue 13
_journal_name_full 'Chemistry of Materials'
_journal_page_first 4044
_journal_paper_doi 10.1021/cm5019376
_journal_volume 26
_journal_year 2014
_chemical_formula_moiety 'C63 H40 Eu In O16, 6(C5 H11 O N)'
_chemical_formula_sum 'C93 H106 Eu In N6 O22'
_chemical_formula_weight 1926.62
_chemical_name_systematic
; 
 ? 
;
_space_group_IT_number 148
_symmetry_cell_setting trigonal
_symmetry_space_group_name_Hall '-R 3'
_symmetry_space_group_name_H-M 'R -3 :H'
_atom_sites_solution_hydrogens geom
_atom_sites_solution_primary direct
_atom_sites_solution_secondary difmap
_audit_creation_method SHELXL-97
_cell_angle_alpha 90.00
_cell_angle_beta 90.00
_cell_angle_gamma 120.00
_cell_formula_units_Z 18
_cell_length_a 41.604(6)
_cell_length_b 41.604(6)
_cell_length_c 40.246(5)
_cell_measurement_reflns_used 200
_cell_measurement_temperature 193(2)
_cell_measurement_theta_max 20.8
_cell_measurement_theta_min 1.8
_cell_volume 60329(14)
_computing_cell_refinement 'APEX II (Bruker, 2007)'
_computing_data_collection 'APEX II (Bruker, 2007)'
_computing_data_reduction 'APEX II (Bruker, 2007)'
_computing_molecular_graphics 'SHELXTL (Bruker, 2000) and Mercury (Macrae, et al., 2008)'
_computing_publication_material 'SHELXTL (Sheldrick, 2008)'
_computing_structure_refinement 'SHELXTL (Sheldrick, 2008; Bruker, 2000)'
_computing_structure_solution 'SHELXTL (Sheldrick, 2008; Bruker, 2000)'
_diffrn_ambient_temperature 193(2)
_diffrn_measured_fraction_theta_full 0.959
_diffrn_measured_fraction_theta_max 0.959
_diffrn_measurement_device_type 'Bruker APEX CCD'
_diffrn_measurement_method 'omega and phi scans'
_diffrn_radiation_monochromator graphite
_diffrn_radiation_source 'fine-focus sealed tube'
_diffrn_radiation_type MoK\a
_diffrn_radiation_wavelength 0.71073
_diffrn_reflns_av_R_equivalents 0.0000
_diffrn_reflns_av_sigmaI/netI 0.0801
_diffrn_reflns_limit_h_max 20
_diffrn_reflns_limit_h_min -41
_diffrn_reflns_limit_k_max 41
_diffrn_reflns_limit_k_min 0
_diffrn_reflns_limit_l_max 38
_diffrn_reflns_limit_l_min 0
_diffrn_reflns_number 13474
_diffrn_reflns_theta_full 20.82
_diffrn_reflns_theta_max 20.82
_diffrn_reflns_theta_min 1.24
_exptl_absorpt_coefficient_mu 0.686
_exptl_absorpt_correction_T_max 0.8450
_exptl_absorpt_correction_T_min 0.7395
_exptl_absorpt_correction_type numerical
_exptl_absorpt_process_details 'SADABS (Sheldrick, 1999)'
_exptl_crystal_colour yellow
_exptl_crystal_density_diffrn 0.955
_exptl_crystal_density_method 'not measured'
_exptl_crystal_description irregular
_exptl_crystal_F_000 17892
_exptl_crystal_size_max 0.468
_exptl_crystal_size_mid 0.368
_exptl_crystal_size_min 0.254
_refine_diff_density_max 1.509
_refine_diff_density_min -1.076
_refine_diff_density_rms 0.107
_refine_ls_extinction_method none
_refine_ls_goodness_of_fit_ref 1.145
_refine_ls_hydrogen_treatment constr
_refine_ls_matrix_type full
_refine_ls_number_parameters 386
_refine_ls_number_reflns 13474
_refine_ls_number_restraints 72
_refine_ls_restrained_S_all 1.167
_refine_ls_R_factor_all 0.1639
_refine_ls_R_factor_gt 0.1173
_refine_ls_shift/su_max 0.001
_refine_ls_shift/su_mean 0.000
_refine_ls_structure_factor_coef Fsqd
_refine_ls_weighting_details 'calc w=1/[\s^2^(Fo^2^)+(0.2000P)^2^+0.0000P] where P=(Fo^2^+2Fc^2^)/3'
_refine_ls_weighting_scheme calc
_refine_ls_wR_factor_gt 0.3182
_refine_ls_wR_factor_ref 0.3508
_reflns_number_gt 6776
_reflns_number_total 13474
_reflns_threshold_expression >2sigma(I)
_cod_data_source_file cm5019376_si_001.cif
_cod_data_source_block compound1_SMOF-2
_cod_depositor_comments
;
The following automatic conversions were performed:

'_symmetry_cell_setting' value 'Trigonal' changed to 'trigonal'
according to
/usr/data/users/saulius/crontab/automatic-downloads/rss-feeds/ACS/lib/dictionaries/cif_core.dic
dictionary named 'cif_core.dic' version 2.4.2 from 2011-04-26.

Automatic conversion script
Id: cif_fix_values 2281 2013-09-26 08:29:07Z andrius 

 Adding full bibliography for 4002014.cif.
;
_cod_original_cell_volume 60330(14)
_cod_original_sg_symbol_H-M 'R -3'
_cod_database_code 4002014

loop_
_symmetry_equiv_pos_as_xyz
'x, y, z'
'-y, x-y, z'
'-x+y, -x, z'
'x+2/3, y+1/3, z+1/3'
'-y+2/3, x-y+1/3, z+1/3'
'-x+y+2/3, -x+1/3, z+1/3'
'x+1/3, y+2/3, z+2/3'
'-y+1/3, x-y+2/3, z+2/3'
'-x+y+1/3, -x+2/3, z+2/3'
'-x, -y, -z'
'y, -x+y, -z'
'x-y, x, -z'
'-x+2/3, -y+1/3, -z+1/3'
'y+2/3, -x+y+1/3, -z+1/3'
'x-y+2/3, x+1/3, -z+1/3'
'-x+1/3, -y+2/3, -z+2/3'
'y+1/3, -x+y+2/3, -z+2/3'
'x-y+1/3, x+2/3, -z+2/3'

loop_
_atom_site_label
_atom_site_type_symbol
_atom_site_fract_x
_atom_site_fract_y
_atom_site_fract_z
_atom_site_U_iso_or_equiv
_atom_site_adp_type
_atom_site_occupancy
_atom_site_symmetry_multiplicity
_atom_site_calc_flag
_atom_site_refinement_flags
Eu1 Eu 0.62701(2) 0.091195(18) 0.788372(19) 0.1054(4) Uani 1 1 d .
In1 In 0.86088(4) 0.30441(4) 1.13661(3) 0.1647(7) Uani 1 1 d D
O1 O 0.65686(17) 0.14908(15) 0.77182(16) 0.0646(17) Uani 1 1 d .
O2 O 0.61173(19) 0.13110(17) 0.80662(17) 0.0733(19) Uani 1 1 d .
O3 O 0.61558(19) 0.07164(19) 0.83896(16) 0.0735(19) Uani 1 1 d .
O4 O 0.6704(2) 0.11149(18) 0.82791(19) 0.088(2) Uani 1 1 d .
O5 O 0.6326(2) 0.04171(19) 0.77785(18) 0.082(2) Uani 1 1 d .
O6 O 0.67021(19) 0.09440(18) 0.75567(17) 0.080(2) Uani 1 1 d .
O7 O 0.5938(2) 0.08110(18) 0.74241(17) 0.077(2) Uani 1 1 d .
O8 O 0.5683(2) 0.05378(18) 0.7878(2) 0.088(2) Uani 1 1 d .
O9 O 0.8411(3) 0.2552(3) 1.1180(2) 0.133(3) Uani 1 1 d D
O10 O 0.8248(3) 0.2836(3) 1.0887(3) 0.165(5) Uani 1 1 d D
O11 O 0.8880(3) 0.3319(4) 1.1846(3) 0.163(4) Uani 1 1 d .
O12 O 0.8731(5) 0.2770(4) 1.1745(5) 0.236(8) Uani 1 1 d .
O13 O 0.2487(4) -0.0113(3) 0.7844(4) 0.206(3) Uiso 1 1 d D
O14 O 0.2436(4) 0.0144(3) 0.7403(3) 0.206(3) Uiso 1 1 d D
O15 O 0.8130(4) 0.3040(4) 1.1570(4) 0.206(3) Uiso 1 1 d D
O16 O 0.8664(4) 0.3546(3) 1.1232(4) 0.206(3) Uiso 1 1 d D
C1 C 0.6371(3) 0.1556(3) 0.7903(3) 0.075(3) Uiso 1 1 d .
C2 C 0.6437(2) 0.19229(19) 0.7915(2) 0.050(2) Uiso 1 1 d D
C3 C 0.6209(2) 0.2004(2) 0.8096(2) 0.068(3) Uiso 1 1 d D
H3A H 0.6013 0.1822 0.8219 0.081 Uiso 1 1 calc R
C4 C 0.6277(2) 0.2363(2) 0.8092(2) 0.065(3) Uiso 1 1 d D
H4A H 0.6129 0.2423 0.8221 0.078 Uiso 1 1 calc R
C5 C 0.6552(2) 0.2634(2) 0.7907(2) 0.061(2) Uiso 1 1 d D
C6 C 0.6777(2) 0.2540(2) 0.7728(2) 0.063(3) Uiso 1 1 d D
H6A H 0.6973 0.2721 0.7604 0.076 Uiso 1 1 calc R
C7 C 0.6718(2) 0.2189(2) 0.7731(2) 0.065(3) Uiso 1 1 d D
H7A H 0.6869 0.2129 0.7607 0.077 Uiso 1 1 calc R
C8 C 0.6604(2) 0.2983(2) 0.7905(2) 0.055(2) Uiso 1 1 d .
C9 C 0.6335(2) 0.3048(2) 0.7909(2) 0.060(3) Uiso 1 1 d .
H9A H 0.6095 0.2846 0.7916 0.072 Uiso 1 1 calc R
C10 C 0.6455(3) 0.0908(3) 0.8483(3) 0.067(3) Uiso 1 1 d .
C11 C 0.6571(3) 0.0946(3) 0.8805(2) 0.080(3) Uiso 1 1 d D
C12 C 0.6923(2) 0.1178(3) 0.8909(2) 0.092(3) Uiso 1 1 d D
H12A H 0.7109 0.1319 0.8757 0.110 Uiso 1 1 calc R
C13 C 0.7005(2) 0.1203(3) 0.9256(2) 0.097(4) Uiso 1 1 d D
H13A H 0.7245 0.1359 0.9330 0.117 Uiso 1 1 calc R
C14 C 0.6735(3) 0.1001(3) 0.9474(2) 0.091(3) Uiso 1 1 d D
C15 C 0.6367(3) 0.0772(3) 0.9371(2) 0.100(4) Uiso 1 1 d D
H15A H 0.6181 0.0638 0.9525 0.120 Uiso 1 1 calc R
C16 C 0.6285(2) 0.0749(3) 0.9034(2) 0.096(3) Uiso 1 1 d D
H16A H 0.6041 0.0604 0.8961 0.115 Uiso 1 1 calc R
C17 C 0.6817(3) 0.1003(3) 0.9813(3) 0.093(3) Uiso 1 1 d .
C18 C 0.7046(3) 0.1303(3) 0.9968(3) 0.099(4) Uiso 1 1 d .
H18A H 0.7130 0.1529 0.9861 0.119 Uiso 1 1 calc R
C19 C 0.7165(3) 0.1300(3) 1.0276(3) 0.081(3) Uiso 1 1 d .
C20 C 0.7339(3) -0.0322(3) 0.7106(3) 0.105(4) Uiso 1 1 d .
H20A H 0.7283 -0.0380 0.7330 0.126 Uiso 1 1 calc R
C21 C 0.7281(3) -0.0055(3) 0.6970(3) 0.102(4) Uiso 1 1 d .
C22 C 0.6639(3) 0.0682(3) 0.9979(3) 0.093(3) Uiso 1 1 d .
H22A H 0.6459 0.0469 0.9873 0.111 Uiso 1 1 calc R
C23 C 0.7097(3) 0.0105(3) 0.7142(3) 0.086(3) Uiso 1 1 d .
C24 C 0.6830(3) -0.0075(3) 0.7351(3) 0.092(3) Uiso 1 1 d .
H24A H 0.6760 -0.0321 0.7395 0.110 Uiso 1 1 calc R
C25 C 0.6649(3) 0.0070(3) 0.7510(3) 0.094(4) Uiso 1 1 d .
H25A H 0.6453 -0.0068 0.7655 0.113 Uiso 1 1 calc R
C26 C 0.6774(3) 0.0440(3) 0.7441(3) 0.068(3) Uiso 1 1 d .
C27 C 0.7042(3) 0.0628(3) 0.7244(3) 0.084(3) Uiso 1 1 d .
H27A H 0.7127 0.0880 0.7215 0.101 Uiso 1 1 calc R
C28 C 0.7201(3) 0.0471(3) 0.7080(3) 0.091(3) Uiso 1 1 d .
H28A H 0.7383 0.0605 0.6922 0.109 Uiso 1 1 calc R
C29 C 0.6590(3) 0.0612(3) 0.7613(3) 0.065(3) Uiso 1 1 d .
C30 C 0.7419(3) 0.1616(3) 1.0425(3) 0.118(4) Uiso 1 1 d D
C31 C 0.7491(3) 0.1966(3) 1.0321(3) 0.137(5) Uiso 1 1 d D
H31A H 0.7384 0.1993 1.0127 0.164 Uiso 1 1 calc R
C32 C 0.7728(3) 0.2279(3) 1.0514(3) 0.135(5) Uiso 1 1 d D
H32A H 0.7744 0.2506 1.0471 0.162 Uiso 1 1 calc R
C33 C 0.7937(3) 0.2252(3) 1.0766(3) 0.139(5) Uiso 1 1 d D
C34 C 0.7887(4) 0.1903(3) 1.0855(3) 0.162(6) Uiso 1 1 d D
H34A H 0.8018 0.1880 1.1033 0.195 Uiso 1 1 calc R
C35 C 0.7640(4) 0.1590(3) 1.0673(3) 0.131(5) Uiso 1 1 d D
H35A H 0.7622 0.1362 1.0717 0.157 Uiso 1 1 calc R
C36 C 0.8223(4) 0.2573(5) 1.0962(4) 0.145(7) Uiso 1 1 d D
C37 C 0.5659(3) 0.0604(3) 0.7591(4) 0.077(3) Uiso 1 1 d .
C38 C 0.5307(3) 0.0427(3) 0.7439(3) 0.076(3) Uiso 1 1 d .
C39 C 0.4993(4) 0.0227(4) 0.7608(4) 0.117(4) Uiso 1 1 d .
H39A H 0.5009 0.0197 0.7835 0.141 Uiso 1 1 calc R
C40 C 0.4677(4) 0.0078(4) 0.7478(3) 0.110(4) Uiso 1 1 d .
H40A H 0.4470 -0.0050 0.7614 0.132 Uiso 1 1 calc R
C41 C 0.4628(4) 0.0098(4) 0.7146(4) 0.108(4) Uiso 1 1 d .
C42 C 0.4939(4) 0.0314(4) 0.6963(4) 0.117(4) Uiso 1 1 d .
H42A H 0.4918 0.0355 0.6738 0.140 Uiso 1 1 calc R
C43 C 0.5274(4) 0.0469(3) 0.7108(3) 0.106(4) Uiso 1 1 d .
H43A H 0.5486 0.0606 0.6980 0.128 Uiso 1 1 calc R
C44 C 0.4278(3) -0.0059(3) 0.6987(3) 0.102(4) Uiso 1 1 d .
C45 C 0.3995(4) -0.0022(4) 0.7157(4) 0.128(5) Uiso 1 1 d .
H45A H 0.4034 0.0089 0.7366 0.154 Uiso 1 1 calc R
C46 C 0.3677(5) -0.0156(4) 0.6997(4) 0.136(5) Uiso 1 1 d .
C47 C 0.3622(4) -0.0292(4) 0.6712(4) 0.128(5) Uiso 1 1 d .
H47A H 0.3394 -0.0366 0.6613 0.153 Uiso 1 1 calc R
C48 C 0.3873(5) -0.0340(4) 0.6537(4) 0.135(5) Uiso 1 1 d .
C49 C 0.4225(5) -0.0208(4) 0.6684(4) 0.141(5) Uiso 1 1 d .
H49A H 0.4413 -0.0225 0.6574 0.170 Uiso 1 1 calc R
C50 C 0.3807(5) -0.0500(5) 0.6221(5) 0.135(5) Uiso 1 1 d .
C51 C 0.3491(5) -0.0729(5) 0.6111(5) 0.152(6) Uiso 1 1 d .
H51A H 0.3286 -0.0805 0.6250 0.182 Uiso 1 1 calc R
C52 C 0.3435(5) -0.0866(4) 0.5804(4) 0.137(5) Uiso 1 1 d .
H52A H 0.3201 -0.1060 0.5748 0.165 Uiso 1 1 calc R
C53 C 0.3687(5) -0.0744(5) 0.5589(5) 0.141(5) Uiso 1 1 d .
C54 C 0.4029(6) -0.0473(5) 0.5687(5) 0.167(7) Uiso 1 1 d .
H54A H 0.4230 -0.0375 0.5542 0.201 Uiso 1 1 calc R
C55 C 0.4063(5) -0.0356(5) 0.6000(5) 0.166(6) Uiso 1 1 d .
H55A H 0.4289 -0.0154 0.6063 0.199 Uiso 1 1 calc R
C56 C 0.3630(6) -0.0865(6) 0.5275(5) 0.131(6) Uiso 1 1 d .
C57 C 0.3288(4) -0.0224(4) 0.7465(4) 0.201(3) Uiso 1 1 d D
H57A H 0.3413 -0.0321 0.7582 0.242 Uiso 1 1 calc R
C58 C 0.3368(3) -0.0130(3) 0.7133(4) 0.201(3) Uiso 1 1 d D
C59 C 0.3181(4) 0.0007(4) 0.6948(3) 0.201(3) Uiso 1 1 d D
H59A H 0.3246 0.0079 0.6728 0.242 Uiso 1 1 calc R
C60 C 0.2886(4) 0.0033(4) 0.7103(4) 0.201(3) Uiso 1 1 d D
H60A H 0.2742 0.0102 0.6980 0.242 Uiso 1 1 calc R
C61 C 0.2818(3) -0.0047(3) 0.7439(4) 0.201(3) Uiso 1 1 d D
C62 C 0.3012(4) -0.0172(4) 0.7625(3) 0.201(3) Uiso 1 1 d D
H62A H 0.2964 -0.0221 0.7850 0.242 Uiso 1 1 calc R
C63 C 0.2563(4) 0.0003(4) 0.7591(5) 0.201(3) Uiso 1 1 d D

loop_
_atom_site_aniso_label
_atom_site_aniso_U_11
_atom_site_aniso_U_22
_atom_site_aniso_U_33
_atom_site_aniso_U_23
_atom_site_aniso_U_13
_atom_site_aniso_U_12
Eu1 0.1281(7) 0.0903(6) 0.1104(7) 0.0023(4) -0.0023(4) 0.0640(5)
In1 0.1491(11) 0.1485(11) 0.1050(10) -0.0285(8) 0.0029(8) 0.0058(8)
O1 0.086(4) 0.045(3) 0.070(4) 0.014(3) 0.025(4) 0.038(3)
O2 0.100(5) 0.051(4) 0.077(5) 0.002(4) -0.001(4) 0.044(4)
O3 0.075(5) 0.079(4) 0.066(5) -0.003(4) -0.016(4) 0.037(4)
O4 0.109(6) 0.071(4) 0.103(6) 0.014(4) -0.009(5) 0.058(4)
O5 0.107(6) 0.080(5) 0.080(5) -0.007(4) -0.009(5) 0.062(5)
O6 0.098(5) 0.069(5) 0.090(5) 0.003(4) 0.011(4) 0.054(4)
O7 0.108(6) 0.069(4) 0.072(5) -0.007(4) -0.001(4) 0.058(4)
O8 0.105(6) 0.066(4) 0.096(6) 0.010(4) 0.004(5) 0.044(4)
O9 0.143(8) 0.156(9) 0.111(7) -0.025(6) -0.022(6) 0.084(7)
O10 0.216(12) 0.097(7) 0.128(9) -0.033(6) -0.011(8) 0.037(7)
O11 0.180(11) 0.179(11) 0.093(8) -0.034(8) -0.009(7) 0.062(9)
O12 0.298(18) 0.121(9) 0.266(17) 0.064(10) 0.192(15) 0.088(10)

loop_
_atom_type_symbol
_atom_type_description
_atom_type_scat_dispersion_real
_atom_type_scat_dispersion_imag
_atom_type_scat_source
C C 0.0033 0.0016 'International Tables Vol C Tables 4.2.6.8 and 6.1.1.4'
H H 0.0000 0.0000 'International Tables Vol C Tables 4.2.6.8 and 6.1.1.4'
O O 0.0106 0.0060 'International Tables Vol C Tables 4.2.6.8 and 6.1.1.4'
In In -0.7276 1.3100 'International Tables Vol C Tables 4.2.6.8 and 6.1.1.4'
Eu Eu -0.1578 3.6682 'International Tables Vol C Tables 4.2.6.8 and 6.1.1.4'
N N 0.0061 0.0033 'International Tables Vol C Tables 4.2.6.8 and 6.1.1.4'

loop_
_geom_angle_atom_site_label_1
_geom_angle_atom_site_label_2
_geom_angle_atom_site_label_3
_geom_angle
_geom_angle_site_symmetry_1
_geom_angle_site_symmetry_3
O8 Eu1 O3 77.2(3) . .
O8 Eu1 O6 130.2(3) . .
O3 Eu1 O6 127.9(2) . .
O8 Eu1 O2 84.0(3) . .
O3 Eu1 O2 82.9(3) . .
O6 Eu1 O2 134.7(3) . .
O8 Eu1 O1 127.6(2) . .
O3 Eu1 O1 126.8(2) . .
O6 Eu1 O1 75.6(2) . .
O2 Eu1 O1 59.1(2) . .
O8 Eu1 O7 58.5(3) . .
O3 Eu1 O7 135.8(3) . .
O6 Eu1 O7 85.7(3) . .
O2 Eu1 O7 91.9(2) . .
O1 Eu1 O7 84.9(2) . .
O8 Eu1 O5 86.3(3) . .
O3 Eu1 O5 86.3(3) . .
O6 Eu1 O5 58.5(3) . .
O2 Eu1 O5 166.8(3) . .
O1 Eu1 O5 134.1(3) . .
O7 Eu1 O5 90.5(2) . .
O8 Eu1 O4 134.0(3) . .
O3 Eu1 O4 56.9(3) . .
O6 Eu1 O4 85.5(3) . .
O2 Eu1 O4 87.7(2) . .
O1 Eu1 O4 83.9(2) . .
O7 Eu1 O4 167.2(3) . .
O5 Eu1 O4 92.7(2) . .
O8 Eu1 C29 109.5(3) . .
O3 Eu1 C29 107.3(3) . .
O6 Eu1 C29 29.9(3) . .
O2 Eu1 C29 164.4(3) . .
O1 Eu1 C29 105.5(3) . .
O7 Eu1 C29 88.8(3) . .
O5 Eu1 C29 28.6(3) . .
O4 Eu1 C29 88.1(3) . .
O8 Eu1 C1 107.4(3) . .
O3 Eu1 C1 105.2(3) . .
O6 Eu1 C1 105.2(3) . .
O2 Eu1 C1 29.4(3) . .
O1 Eu1 C1 29.7(3) . .
O7 Eu1 C1 89.1(3) . .
O5 Eu1 C1 163.6(4) . .
O4 Eu1 C1 84.3(3) . .
C29 Eu1 C1 135.0(4) . .
O8 Eu1 C37 28.9(3) . .
O3 Eu1 C37 106.1(4) . .
O6 Eu1 C37 110.1(4) . .
O2 Eu1 C37 86.6(3) . .
O1 Eu1 C37 107.0(3) . .
O7 Eu1 C37 29.7(3) . .
O5 Eu1 C37 89.2(3) . .
O4 Eu1 C37 162.6(4) . .
C29 Eu1 C37 101.5(4) . .
C1 Eu1 C37 98.5(3) . .
O8 Eu1 C10 104.2(4) . .
O3 Eu1 C10 27.0(3) . .
O6 Eu1 C10 109.4(3) . .
O2 Eu1 C10 83.6(3) . .
O1 Eu1 C10 106.8(3) . .
O7 Eu1 C10 162.6(3) . .
O5 Eu1 C10 90.2(3) . .
O4 Eu1 C10 29.9(3) . .
C29 Eu1 C10 100.0(3) . .
C1 Eu1 C10 95.0(3) . .
C37 Eu1 C10 132.9(4) . .
O9 In1 O16 138.2(5) . .
O9 In1 O12 78.3(6) . .
O16 In1 O12 143.4(6) . .
O9 In1 O13 92.4(4) . 4
O16 In1 O13 89.8(5) . 4
O12 In1 O13 86.7(5) . 4
O9 In1 O15 103.7(5) . .
O16 In1 O15 75.0(4) . .
O12 In1 O15 101.1(5) . .
O13 In1 O15 163.2(5) 4 .
O9 In1 O11 135.5(5) . .
O16 In1 O11 86.3(6) . .
O12 In1 O11 57.2(5) . .
O13 In1 O11 87.5(5) 4 .
O15 In1 O11 84.4(5) . .
O9 In1 O10 55.4(4) . .
O16 In1 O10 83.3(5) . .
O12 In1 O10 133.0(6) . .
O13 In1 O10 102.0(5) 4 .
O15 In1 O10 83.6(5) . .
O11 In1 O10 165.9(5) . .
O9 In1 C36 29.4(5) . .
O16 In1 C36 109.7(7) . .
O12 In1 C36 106.6(7) . .
O13 In1 C36 101.4(4) 4 .
O15 In1 C36 90.7(5) . .
O11 In1 C36 161.5(6) . .
O10 In1 C36 26.4(5) . .
O9 In1 C56 107.9(6) . 9_655
O16 In1 C56 113.9(7) . 9_655
O12 In1 C56 29.8(5) . 9_655
O13 In1 C56 89.4(6) 4 9_655
O15 In1 C56 90.2(6) . 9_655
O11 In1 C56 27.6(4) . 9_655
O10 In1 C56 159.7(6) . 9_655
C36 In1 C56 135.1(7) . 9_655
C1 O1 Eu1 89.1(6) . .
C1 O2 Eu1 89.7(7) . .
C10 O3 Eu1 95.1(7) . .
C10 O4 Eu1 88.5(7) . .
C29 O5 Eu1 88.0(6) . .
C29 O6 Eu1 89.0(6) . .
C37 O7 Eu1 87.7(7) . .
C37 O8 Eu1 92.1(7) . .
C36 O9 In1 98.8(11) . .
C36 O10 In1 82.2(12) . .
C56 O11 In1 89.3(13) 9_655 .
C56 O12 In1 93.1(13) 9_655 .
C63 O13 In1 120.0(12) . 7_444
O2 C1 O1 122.0(10) . .
O2 C1 C2 120.1(10) . .
O1 C1 C2 117.8(10) . .
O2 C1 Eu1 60.8(6) . .
O1 C1 Eu1 61.3(5) . .
C2 C1 Eu1 178.7(8) . .
C7 C2 C3 120.7(7) . .
C7 C2 C1 119.1(8) . .
C3 C2 C1 120.1(8) . .
C2 C3 C4 118.0(7) . .
C2 C3 H3A 121.0 . .
C4 C3 H3A 121.0 . .
C5 C4 C3 122.7(7) . .
C5 C4 H4A 118.7 . .
C3 C4 H4A 118.7 . .
C4 C5 C8 120.6(7) . .
C4 C5 C6 117.3(7) . .
C8 C5 C6 122.0(7) . .
C7 C6 C5 121.1(7) . .
C7 C6 H6A 119.5 . .
C5 C6 H6A 119.5 . .
C6 C7 C2 120.1(7) . .
C6 C7 H7A 119.9 . .
C2 C7 H7A 119.9 . .
C9 C8 C5 122.6(8) . .
C9 C8 C9 116.0(10) . 2_655
C5 C8 C9 121.4(8) . 2_655
C8 C9 C8 124.0(10) . 3_665
C8 C9 H9A 118.0 . .
C8 C9 H9A 118.0 3_665 .
O3 C10 O4 119.4(11) . .
O3 C10 C11 125.9(11) . .
O4 C10 C11 114.6(11) . .
O3 C10 Eu1 57.9(6) . .
O4 C10 Eu1 61.6(6) . .
C11 C10 Eu1 174.0(8) . .
C12 C11 C10 124.8(9) . .
C12 C11 C16 120.8(7) . .
C10 C11 C16 114.1(9) . .
C11 C12 C13 119.1(7) . .
C11 C12 H12A 120.4 . .
C13 C12 H12A 120.4 . .
C14 C13 C12 120.2(7) . .
C14 C13 H13A 119.9 . .
C12 C13 H13A 119.9 . .
C13 C14 C15 121.2(7) . .
C13 C14 C17 120.6(9) . .
C15 C14 C17 118.2(9) . .
C16 C15 C14 118.9(7) . .
C16 C15 H15A 120.5 . .
C14 C15 H15A 120.5 . .
C15 C16 C11 119.6(7) . .
C15 C16 H16A 120.2 . .
C11 C16 H16A 120.2 . .
C18 C17 C22 119.8(13) . .
C18 C17 C14 122.3(12) . .
C22 C17 C14 117.9(11) . .
C17 C18 C19 122.4(12) . .
C17 C18 H18A 118.8 . .
C19 C18 H18A 118.8 . .
C20 C19 C18 116.9(12) 5_545 .
C20 C19 C30 121.2(12) 5_545 .
C18 C19 C30 121.1(11) . .
C19 C20 C21 123.7(13) 9_654 .
C19 C20 H20A 118.2 9_654 .
C21 C20 H20A 118.2 . .
C22 C21 C20 116.3(12) 9_654 .
C22 C21 C23 120.4(12) 9_654 .
C20 C21 C23 123.0(13) . .
C17 C22 C21 119.7(12) . 5_545
C17 C22 H22A 120.2 . .
C21 C22 H22A 120.2 5_545 .
C24 C23 C28 117.8(11) . .
C24 C23 C21 123.4(11) . .
C28 C23 C21 118.8(11) . .
C23 C24 C25 124.1(12) . .
C23 C24 H24A 118.0 . .
C25 C24 H24A 118.0 . .
C24 C25 C26 115.0(11) . .
C24 C25 H25A 122.5 . .
C26 C25 H25A 122.5 . .
C27 C26 C25 122.5(11) . .
C27 C26 C29 120.6(10) . .
C25 C26 C29 116.9(10) . .
C26 C27 C28 120.8(11) . .
C26 C27 H27A 119.6 . .
C28 C27 H27A 119.6 . .
C27 C28 C23 119.7(11) . .
C27 C28 H28A 120.1 . .
C23 C28 H28A 120.1 . .
O5 C29 O6 124.4(10) . .
O5 C29 C26 117.7(10) . .
O6 C29 C26 117.6(10) . .
O5 C29 Eu1 63.4(6) . .
O6 C29 Eu1 61.1(5) . .
C26 C29 Eu1 177.7(8) . .
C19 C30 C35 117.8(10) . .
C19 C30 C31 122.6(10) . .
C35 C30 C31 119.3(6) . .
C30 C31 C32 118.9(6) . .
C30 C31 H31A 120.6 . .
C32 C31 H31A 120.6 . .
C33 C32 C31 120.6(6) . .
C33 C32 H32A 119.7 . .
C31 C32 H32A 119.7 . .
C32 C33 C34 120.0(6) . .
C32 C33 C36 124.6(13) . .
C34 C33 C36 115.4(13) . .
C35 C34 C33 119.1(6) . .
C35 C34 H34A 120.5 . .
C33 C34 H34A 120.5 . .
C30 C35 C34 120.7(6) . .
C30 C35 H35A 119.6 . .
C34 C35 H35A 119.6 . .
O10 C36 O9 122.2(17) . .
O10 C36 C33 112.7(18) . .
O9 C36 C33 125.1(18) . .
O10 C36 In1 71.4(10) . .
O9 C36 In1 51.8(8) . .
C33 C36 In1 169.4(8) . .
O8 C37 O7 121.5(11) . .
O8 C37 C38 118.6(12) . .
O7 C37 C38 119.8(13) . .
O8 C37 Eu1 59.0(6) . .
O7 C37 Eu1 62.6(6) . .
C38 C37 Eu1 177.5(10) . .
C39 C38 C43 116.6(12) . .
C39 C38 C37 123.2(12) . .
C43 C38 C37 120.2(11) . .
C40 C39 C38 123.9(15) . .
C40 C39 H39A 118.1 . .
C38 C39 H39A 118.1 . .
C39 C40 C41 122.1(15) . .
C39 C40 H40A 118.9 . .
C41 C40 H40A 118.9 . .
C40 C41 C42 116.7(14) . .
C40 C41 C44 124.7(13) . .
C42 C41 C44 118.3(14) . .
C43 C42 C41 119.6(14) . .
C43 C42 H42A 120.2 . .
C41 C42 H42A 120.2 . .
C42 C43 C38 120.9(13) . .
C42 C43 H43A 119.6 . .
C38 C43 H43A 119.6 . .
C49 C44 C41 121.4(14) . .
C49 C44 C45 122.3(14) . .
C41 C44 C45 116.1(13) . .
C46 C45 C44 115.0(15) . .
C46 C45 H45A 122.5 . .
C44 C45 H45A 122.5 . .
C47 C46 C45 123.8(17) . .
C47 C46 C58 114.5(17) . .
C45 C46 C58 121.6(16) . .
C46 C47 C48 124.6(17) . .
C46 C47 H47A 117.7 . .
C48 C47 H47A 117.7 . .
C47 C48 C50 124.1(17) . .
C47 C48 C49 116.8(17) . .
C50 C48 C49 119.0(16) . .
C44 C49 C48 117.4(16) . .
C44 C49 H49A 121.3 . .
C48 C49 H49A 121.3 . .
C51 C50 C55 115(2) . .
C51 C50 C48 124.2(19) . .
C55 C50 C48 119.1(19) . .
C50 C51 C52 123(2) . .
C50 C51 H51A 118.6 . .
C52 C51 H51A 118.6 . .
C53 C52 C51 122(2) . .
C53 C52 H52A 118.8 . .
C51 C52 H52A 118.8 . .
C52 C53 C56 123(2) . .
C52 C53 C54 117(2) . .
C56 C53 C54 120(2) . .
C55 C54 C53 117(2) . .
C55 C54 H54A 121.5 . .
C53 C54 H54A 121.5 . .
C50 C55 C54 125(2) . .
C50 C55 H55A 117.6 . .
C54 C55 H55A 117.6 . .
O11 C56 O12 119(2) 5_544 5_544
O11 C56 C53 123(2) 5_544 .
O12 C56 C53 117(2) 5_544 .
O11 C56 In1 63.1(11) 5_544 5_544
O12 C56 In1 57.1(12) 5_544 5_544
C53 C56 In1 170.0(16) . 5_544
C58 C57 C62 119.3(7) . .
C58 C57 H57A 120.3 . .
C62 C57 H57A 120.3 . .
C57 C58 C59 122.0(7) . .
C57 C58 C46 116.0(15) . .
C59 C58 C46 121.9(15) . .
C58 C59 C60 118.4(7) . .
C58 C59 H59A 120.8 . .
C60 C59 H59A 120.8 . .
C61 C60 C59 119.2(7) . .
C61 C60 H60A 120.4 . .
C59 C60 H60A 120.4 . .
C63 C61 C62 118.3(12) . .
C63 C61 C60 119.6(12) . .
C62 C61 C60 122.1(7) . .
C61 C62 C57 118.7(7) . .
C61 C62 H62A 120.6 . .
C57 C62 H62A 120.6 . .
O13 C63 O14 133.0(18) . .
O13 C63 C61 115.6(17) . .
O14 C63 C61 111.1(15) . .

loop_
_geom_bond_atom_site_label_1
_geom_bond_atom_site_label_2
_geom_bond_distance
_geom_bond_site_symmetry_2
Eu1 O8 2.143(7) .
Eu1 O3 2.155(7) .
Eu1 O6 2.177(6) .
Eu1 O2 2.181(6) .
Eu1 O1 2.190(5) .
Eu1 O7 2.220(7) .
Eu1 O5 2.225(6) .
Eu1 O4 2.232(7) .
Eu1 C29 2.487(11) .
Eu1 C1 2.497(11) .
Eu1 C37 2.498(12) .
Eu1 C10 2.535(12) .
In1 O9 1.934(10) .
In1 O16 2.057(8) .
In1 O12 2.112(18) .
In1 O13 2.144(14) 4
In1 O15 2.146(14) .
In1 O11 2.240(10) .
In1 O10 2.326(11) .
In1 C36 2.432(16) .
In1 C56 2.51(2) 9_655
O1 C1 1.236(12) .
O2 C1 1.228(12) .
O3 C10 1.156(12) .
O4 C10 1.264(12) .
O5 C29 1.191(11) .
O6 C29 1.239(12) .
O7 C37 1.240(13) .
O8 C37 1.207(13) .
O9 C36 1.206(19) .
O10 C36 1.091(19) .
O11 C56 1.164(18) 9_655
O12 C56 1.25(2) 9_655
O13 C63 1.103(17) .
O13 In1 2.144(14) 7_444
O14 C63 1.224(16) .
C1 C2 1.410(13) .
C2 C7 1.358(7) .
C2 C3 1.366(7) .
C3 C4 1.374(7) .
C3 H3A 0.9300 .
C4 C5 1.357(7) .
C4 H4A 0.9300 .
C5 C8 1.357(10) .
C5 C6 1.385(7) .
C6 C7 1.353(7) .
C6 H6A 0.9300 .
C7 H7A 0.9300 .
C8 C9 1.278(11) .
C8 C9 1.365(11) 2_655
C9 C8 1.365(11) 3_665
C9 H9A 0.9300 .
C10 C11 1.362(13) .
C11 C12 1.357(10) .
C11 C16 1.403(10) .
C12 C13 1.427(10) .
C12 H12A 0.9300 .
C13 C14 1.341(10) .
C13 H13A 0.9300 .
C14 C15 1.402(10) .
C14 C17 1.403(14) .
C15 C16 1.390(10) .
C15 H15A 0.9300 .
C16 H16A 0.9300 .
C17 C18 1.289(14) .
C17 C22 1.338(14) .
C18 C19 1.339(15) .
C18 H18A 0.9300 .
C19 C20 1.285(14) 5_545
C19 C30 1.349(13) .
C20 C19 1.285(14) 9_654
C20 C21 1.365(15) .
C20 H20A 0.9300 .
C21 C22 1.359(15) 9_654
C21 C23 1.422(15) .
C22 C21 1.359(15) 5_545
C22 H22A 0.9300 .
C23 C24 1.292(14) .
C23 C28 1.378(14) .
C24 C25 1.341(15) .
C24 H24A 0.9300 .
C25 C26 1.385(13) .
C25 H25A 0.9300 .
C26 C27 1.269(13) .
C26 C29 1.457(13) .
C27 C28 1.319(13) .
C27 H27A 0.9300 .
C28 H28A 0.9300 .
C30 C35 1.395(7) .
C30 C31 1.398(7) .
C31 C32 1.411(8) .
C31 H31A 0.9300 .
C32 C33 1.377(7) .
C32 H32A 0.9300 .
C33 C34 1.406(8) .
C33 C36 1.495(15) .
C34 C35 1.398(8) .
C34 H34A 0.9300 .
C35 H35A 0.9300 .
C37 C38 1.405(14) .
C38 C39 1.333(15) .
C38 C43 1.360(15) .
C39 C40 1.252(15) .
C39 H39A 0.9300 .
C40 C41 1.360(16) .
C40 H40A 0.9300 .
C41 C42 1.366(16) .
C41 C44 1.417(16) .
C42 C43 1.344(16) .
C42 H42A 0.9300 .
C43 H43A 0.9300 .
C44 C49 1.336(18) .
C44 C45 1.435(17) .
C45 C46 1.322(18) .
C45 H45A 0.9300 .
C46 C47 1.247(18) .
C46 C58 1.449(18) .
C47 C48 1.354(19) .
C47 H47A 0.9300 .
C48 C50 1.40(2) .
C48 C49 1.412(19) .
C49 H49A 0.9300 .
C50 C51 1.256(19) .
C50 C55 1.28(2) .
C51 C52 1.33(2) .
C51 H51A 0.9300 .
C52 C53 1.256(19) .
C52 H52A 0.9300 .
C53 C56 1.34(2) .
C53 C54 1.36(2) .
C54 C55 1.33(2) .
C54 H54A 0.9300 .
C55 H55A 0.9300 .
C56 O11 1.164(18) 5_544
C56 O12 1.25(2) 5_544
C56 In1 2.51(2) 5_544
C57 C58 1.385(8) .
C57 C62 1.425(8) .
C57 H57A 0.9300 .
C58 C59 1.388(8) .
C59 C60 1.427(8) .
C59 H59A 0.9300 .
C60 C61 1.389(8) .
C60 H60A 0.9300 .
C61 C63 1.329(12) .
C61 C62 1.377(8) .
C62 H62A 0.9300 .
